data_8107359
loop_
_publ_author_name
'Tapala, Kgaugelo C.'
'Clayton, Hadley S.'

_publ_section_title
;
 Crystal structure of propane-1,3-diylbis(diphenylphosphine sulfide)
 ethanol solvate, C27H26P2S2
;
_journal_issue 1
_journal_name_full 'Zeitschrift f\"ur Kristallographie - New Crystal Structures'
_journal_page_first 83
_journal_page_last 85
_journal_paper_doi 10.1515/ncrs-2022-0496
_journal_volume 238
_journal_year 2023
_chemical_absolute_configuration ad
_chemical_formula_moiety 'C27 H26 P2 S2 [+ solvent]'
_chemical_formula_sum 'C27 H26 P2 S2'
_chemical_formula_weight 476.54
_space_group_crystal_system tetragonal
_space_group_IT_number 79
_space_group_name_Hall 'I 4'
_space_group_name_H-M_alt 'I 4'
_atom_sites_solution_hydrogens geom
_atom_sites_solution_primary 'dual - dual-space method e.g. SHELXD'
_atom_sites_solution_secondary 'dual - dual-space method e.g. SHELXD'
_cell_angle_alpha 90
_cell_angle_beta 90
_cell_angle_gamma 90
_cell_formula_units_Z 4
_cell_length_a 16.9196(12)
_cell_length_b 16.9196(12)
_cell_length_c 9.4187(8)
_cell_measurement_reflns_used 3452
_cell_measurement_temperature 173(2)
_cell_measurement_theta_max 27.05
_cell_measurement_theta_min 3.41
_cell_measurement_wavelength 0.71073
_cell_volume 2696.3(4)
_computing_cell_refinement 'SAINT-Plus (Bruker, 2016)'
_computing_data_collection 'APEX3 (Bruker, 2016)'
_computing_data_reduction 'SAINT-Plus and XPREP (Bruker 2016)'
_computing_molecular_graphics 'Ortep for Windows (Farrugia, 2012) and Mercury (Macrae et al., 2006)'
_computing_publication_material 'WinGX publication routines (Farrugia, 2012)'
_computing_structure_refinement 'SHELXL-2018/3 (Sheldrick, 2018)'
_computing_structure_solution 'SHELXT-2014 (Sheldrick, 2014)'
_diffrn_ambient_temperature 173(2)
_diffrn_measured_fraction_theta_full 0.998
_diffrn_measured_fraction_theta_max 0.998
_diffrn_measurement_device_type 'Bruker D8 Venture Photon CCD area detector'
_diffrn_measurement_method '\w scans'
_diffrn_radiation_monochromator graphite
_diffrn_radiation_probe x-ray
_diffrn_radiation_type MoK\a
_diffrn_radiation_wavelength 0.71073
_diffrn_reflns_av_R_equivalents 0.0999
_diffrn_reflns_av_unetI/netI 0.0451
_diffrn_reflns_Laue_measured_fraction_full 0.998
_diffrn_reflns_Laue_measured_fraction_max 0.998
_diffrn_reflns_limit_h_max 20
_diffrn_reflns_limit_h_min -20
_diffrn_reflns_limit_k_max 20
_diffrn_reflns_limit_k_min -20
_diffrn_reflns_limit_l_max 11
_diffrn_reflns_limit_l_min -11
_diffrn_reflns_number 23943
_diffrn_reflns_point_group_measured_fraction_full 0.997
_diffrn_reflns_point_group_measured_fraction_max 0.997
_diffrn_reflns_theta_full 25.242
_diffrn_reflns_theta_max 25.478
_diffrn_reflns_theta_min 3.406
_diffrn_standards_interval_count .
_diffrn_standards_interval_time .
_diffrn_standards_number 0
_exptl_absorpt_coefficient_mu 0.328
_exptl_absorpt_correction_T_max 0.7457
_exptl_absorpt_correction_T_min 0.5961
_exptl_absorpt_correction_type multi-scan
_exptl_absorpt_process_details 'SADABS (Sheldrick, 1996)'
_exptl_crystal_colour colourless
_exptl_crystal_density_diffrn 1.174
_exptl_crystal_density_method 'not measured'
_exptl_crystal_description needle
_exptl_crystal_F_000 1000
_exptl_crystal_size_max 0.434
_exptl_crystal_size_mid 0.116
_exptl_crystal_size_min 0.041
_refine_diff_density_max 0.162
_refine_diff_density_min -0.158
_refine_diff_density_rms 0.037
_refine_ls_abs_structure_details
;
 Flack x determined using 892 quotients [(I+)-(I-)]/[(I+)+(I-)]
 (Parsons, Flack and Wagner, Acta Cryst. B69 (2013) 249-259).
;
_refine_ls_abs_structure_Flack 0.00(6)
_refine_ls_extinction_method none
_refine_ls_goodness_of_fit_ref 1.024
_refine_ls_hydrogen_treatment constr
_refine_ls_matrix_type full
_refine_ls_number_constraints 0
_refine_ls_number_parameters 141
_refine_ls_number_reflns 2519
_refine_ls_number_restraints 1
_refine_ls_restrained_S_all 1.024
_refine_ls_R_factor_all 0.0463
_refine_ls_R_factor_gt 0.0341
_refine_ls_shift/su_max 0.02
_refine_ls_shift/su_mean 0.001
_refine_ls_structure_factor_coef Fsqd
_refine_ls_weighting_details 'w=1/[\s^2^(Fo^2^)+(0.0353P)^2^] where P=(Fo^2^+2Fc^2^)/3'
_refine_ls_weighting_scheme calc
_refine_ls_wR_factor_gt 0.0687
_refine_ls_wR_factor_ref 0.0726
_reflns_Friedel_coverage 0.876
_reflns_Friedel_fraction_full 0.997
_reflns_Friedel_fraction_max 0.997
_reflns_number_gt 2150
_reflns_number_total 2519
_reflns_threshold_expression 'I > 2\s(I)'
_cod_data_source_file suppl_j_ncrs-2022-0496_suppl.cif
_cod_data_source_block TKCDPPPS
_cod_database_code 8107359
_shelx_estimated_absorpt_t_min 0.871
_shelx_estimated_absorpt_t_max 0.987
_shelx_shelxl_version_number 2018/3
_publcif_funding_html
;
;

loop_
_space_group_symop_operation_xyz
'x, y, z'
'-x, -y, z'
'-y, x, z'
'y, -x, z'
'x+1/2, y+1/2, z+1/2'
'-x+1/2, -y+1/2, z+1/2'
'-y+1/2, x+1/2, z+1/2'
'y+1/2, -x+1/2, z+1/2'

loop_
_atom_site_label
_atom_site_type_symbol
_atom_site_fract_x
_atom_site_fract_y
_atom_site_fract_z
_atom_site_U_iso_or_equiv
_atom_site_adp_type
_atom_site_occupancy
_atom_site_site_symmetry_order
_atom_site_calc_flag
_atom_site_refinement_flags_posn
_atom_site_refinement_flags_adp
_atom_site_refinement_flags_occupancy
_atom_site_disorder_assembly
_atom_site_disorder_group
C1 C 0.4835(2) 0.0725(2) 0.3939(4) 0.0230(8) Uani 1 1 d . . . . .
H1A H 0.530652 0.082969 0.453356 0.028 Uiso 1 1 calc R U . . .
H1B H 0.438982 0.060132 0.458351 0.028 Uiso 1 1 calc R U . . .
C2 C 0.5 0 0.2994(6) 0.0249(10) Uani 1 2 d S T P . .
H2A H 0.546234 0.010499 0.237823 0.03 Uiso 0.5 1 calc R U P . .
H2B H 0.453767 -0.010499 0.23782 0.03 Uiso 0.5 1 calc R U P . .
C3 C 0.5493(2) 0.1916(2) 0.2026(3) 0.0241(8) Uani 1 1 d . . . . .
C4 C 0.6214(2) 0.1926(2) 0.2714(4) 0.0317(9) Uani 1 1 d . . . . .
H4 H 0.624941 0.174708 0.366807 0.038 Uiso 1 1 calc R U . . .
C5 C 0.6884(3) 0.2196(2) 0.2026(4) 0.0374(10) Uani 1 1 d . . . . .
H5 H 0.737836 0.219749 0.250541 0.045 Uiso 1 1 calc R U . . .
C6 C 0.6837(3) 0.2461(3) 0.0646(4) 0.0424(11) Uani 1 1 d . . . . .
H6 H 0.72944 0.265745 0.018098 0.051 Uiso 1 1 calc R U . . .
C7 C 0.6132(3) 0.2441(3) -0.0050(4) 0.0485(12) Uani 1 1 d . . . . .
H7 H 0.610532 0.260883 -0.101114 0.058 Uiso 1 1 calc R U . . .
C8 C 0.5450(3) 0.2178(2) 0.0628(4) 0.0368(10) Uani 1 1 d . . . . .
H8 H 0.495885 0.217673 0.01396 0.044 Uiso 1 1 calc R U . . .
C9 C 0.4430(2) 0.2384(2) 0.4239(4) 0.0224(8) Uani 1 1 d . . . . .
C10 C 0.4700(2) 0.2333(2) 0.5630(3) 0.0276(8) Uani 1 1 d . . . . .
H10 H 0.497191 0.187345 0.594226 0.033 Uiso 1 1 calc R U . . .
C11 C 0.4570(2) 0.2956(2) 0.6564(4) 0.0328(9) Uani 1 1 d . . . . .
H11 H 0.475015 0.291408 0.751618 0.039 Uiso 1 1 calc R U . . .
C12 C 0.4189(2) 0.3628(2) 0.6136(4) 0.0368(10) Uani 1 1 d . . . . .
H12 H 0.411354 0.405279 0.678015 0.044 Uiso 1 1 calc R U . . .
C13 C 0.3914(3) 0.3683(3) 0.4749(4) 0.0434(11) Uani 1 1 d . . . . .
H13 H 0.364186 0.414413 0.44459 0.052 Uiso 1 1 calc R U . . .
C14 C 0.4035(2) 0.3065(2) 0.3809(4) 0.0334(9) Uani 1 1 d . . . . .
H14 H 0.384675 0.310668 0.286176 0.04 Uiso 1 1 calc R U . . .
P1 P 0.45974(5) 0.16121(5) 0.29354(10) 0.0218(2) Uani 1 1 d . . . . .
S1 S 0.37049(6) 0.14747(5) 0.16383(10) 0.0319(2) Uani 1 1 d . . . . .

loop_
_atom_site_aniso_label
_atom_site_aniso_U_11
_atom_site_aniso_U_22
_atom_site_aniso_U_33
_atom_site_aniso_U_23
_atom_site_aniso_U_13
_atom_site_aniso_U_12
C1 0.028(2) 0.0177(19) 0.0231(17) -0.0017(15) -0.0020(15) -0.0012(16)
C2 0.035(3) 0.017(2) 0.023(2) 0 0 0.006(2)
C3 0.034(2) 0.0141(18) 0.0238(18) -0.0053(13) 0.0012(15) -0.0004(16)
C4 0.032(2) 0.035(2) 0.027(2) -0.0009(16) 0.0008(16) -0.0003(18)
C5 0.037(2) 0.042(3) 0.034(2) -0.0078(18) 0.0019(18) -0.007(2)
C6 0.049(3) 0.040(3) 0.038(2) -0.010(2) 0.015(2) -0.014(2)
C7 0.062(3) 0.054(3) 0.030(2) 0.004(2) 0.002(2) -0.016(3)
C8 0.045(3) 0.039(2) 0.0271(19) 0.0023(18) -0.0020(19) -0.008(2)
C9 0.0205(18) 0.0213(19) 0.0255(18) -0.0033(15) -0.0058(14) -0.0019(15)
C10 0.027(2) 0.029(2) 0.0267(18) -0.0003(16) -0.0034(16) 0.0054(17)
C11 0.035(2) 0.038(2) 0.0254(17) -0.0121(19) -0.0002(19) 0.0021(17)
C12 0.035(2) 0.033(2) 0.042(2) -0.0179(18) -0.0034(18) 0.005(2)
C13 0.051(3) 0.026(2) 0.053(3) -0.0039(19) -0.014(2) 0.011(2)
C14 0.042(2) 0.028(2) 0.0304(19) -0.0057(17) -0.0148(17) 0.0078(18)
P1 0.0257(5) 0.0167(5) 0.0231(4) -0.0029(4) -0.0047(4) 0.0020(4)
S1 0.0339(6) 0.0285(6) 0.0333(5) -0.0065(5) -0.0141(5) 0.0017(4)

loop_
_atom_type_symbol
_atom_type_description
_atom_type_scat_dispersion_real
_atom_type_scat_dispersion_imag
_atom_type_scat_source
C C 0.0033 0.0016 'International Tables Vol C Tables 4.2.6.8 and 6.1.1.4'
H H 0 0 'International Tables Vol C Tables 4.2.6.8 and 6.1.1.4'
P P 0.1023 0.0942 'International Tables Vol C Tables 4.2.6.8 and 6.1.1.4'
S S 0.1246 0.1234 'International Tables Vol C Tables 4.2.6.8 and 6.1.1.4'

loop_
_exptl_crystal_face_index_h
_exptl_crystal_face_index_k
_exptl_crystal_face_index_l
_exptl_crystal_face_perp_dist
-1 1 0 0.025
1 -1 0 0.01
0 0 -1 0.217
0 0 1 0.2
-1 0 0 0.019
1 0 0 0.021

loop_
_geom_angle_atom_site_label_1
_geom_angle_atom_site_label_2
_geom_angle_atom_site_label_3
_geom_angle
_geom_angle_site_symmetry_1
_geom_angle_site_symmetry_3
C2 C1 P1 113.4(2) . .
C2 C1 H1A 108.9 . .
P1 C1 H1A 108.9 . .
C2 C1 H1B 108.9 . .
P1 C1 H1B 108.9 . .
H1A C1 H1B 107.7 . .
C1 C2 C1 109.4(4) . 2_655
C1 C2 H2A 109.8 . .
C1 C2 H2A 109.8 2_655 .
C1 C2 H2B 109.8 . .
C1 C2 H2B 109.8 2_655 .
H2A C2 H2B 108.2 . .
C4 C3 C8 119.1(4) . .
C4 C3 P1 121.3(3) . .
C8 C3 P1 119.5(3) . .
C3 C4 C5 120.5(3) . .
C3 C4 H4 119.7 . .
C5 C4 H4 119.7 . .
C6 C5 C4 120.1(4) . .
C6 C5 H5 120 . .
C4 C5 H5 120 . .
C7 C6 C5 119.9(4) . .
C7 C6 H6 120.1 . .
C5 C6 H6 120.1 . .
C6 C7 C8 120.9(4) . .
C6 C7 H7 119.6 . .
C8 C7 H7 119.6 . .
C3 C8 C7 119.5(4) . .
C3 C8 H8 120.2 . .
C7 C8 H8 120.2 . .
C10 C9 C14 118.9(3) . .
C10 C9 P1 122.8(3) . .
C14 C9 P1 118.3(3) . .
C11 C10 C9 119.8(3) . .
C11 C10 H10 120.1 . .
C9 C10 H10 120.1 . .
C12 C11 C10 121.2(4) . .
C12 C11 H11 119.4 . .
C10 C11 H11 119.4 . .
C11 C12 C13 119.4(4) . .
C11 C12 H12 120.3 . .
C13 C12 H12 120.3 . .
C14 C13 C12 120.0(4) . .
C14 C13 H13 120 . .
C12 C13 H13 120 . .
C13 C14 C9 120.7(3) . .
C13 C14 H14 119.7 . .
C9 C14 H14 119.7 . .
C9 P1 C3 104.25(16) . .
C9 P1 C1 106.05(16) . .
C3 P1 C1 107.09(17) . .
C9 P1 S1 112.80(12) . .
C3 P1 S1 112.56(12) . .
C1 P1 S1 113.41(13) . .

loop_
_geom_bond_atom_site_label_1
_geom_bond_atom_site_label_2
_geom_bond_distance
_geom_bond_site_symmetry_2
C1 C2 1.541(4) .
C1 P1 1.820(3) .
C1 H1A 0.99 .
C1 H1B 0.99 .
C2 H2A 0.99 .
C2 H2B 0.99 .
C3 C4 1.381(5) .
C3 C8 1.391(5) .
C3 P1 1.815(4) .
C4 C5 1.384(5) .
C4 H4 0.95 .
C5 C6 1.377(6) .
C5 H5 0.95 .
C6 C7 1.361(6) .
C6 H6 0.95 .
C7 C8 1.392(6) .
C7 H7 0.95 .
C8 H8 0.95 .
C9 C10 1.390(5) .
C9 C14 1.393(5) .
C9 P1 1.815(3) .
C10 C11 1.390(5) .
C10 H10 0.95 .
C11 C12 1.368(5) .
C11 H11 0.95 .
C12 C13 1.390(5) .
C12 H12 0.95 .
C13 C14 1.385(5) .
C13 H13 0.95 .
C14 H14 0.95 .
P1 S1 1.9563(13) .

loop_
_geom_torsion_atom_site_label_1
_geom_torsion_atom_site_label_2
_geom_torsion_atom_site_label_3
_geom_torsion_atom_site_label_4
_geom_torsion
_geom_torsion_site_symmetry_1
_geom_torsion_site_symmetry_2
_geom_torsion_site_symmetry_3
_geom_torsion_site_symmetry_4
P1 C1 C2 C1 -177.9(3) . . . 2_655
C8 C3 C4 C5 0.2(6) . . . .
P1 C3 C4 C5 -176.9(3) . . . .
C3 C4 C5 C6 0.4(6) . . . .
C4 C5 C6 C7 -1.5(6) . . . .
C5 C6 C7 C8 2.0(7) . . . .
C4 C3 C8 C7 0.3(6) . . . .
P1 C3 C8 C7 177.4(3) . . . .
C6 C7 C8 C3 -1.4(7) . . . .
C14 C9 C10 C11 0.2(5) . . . .
P1 C9 C10 C11 178.1(3) . . . .
C9 C10 C11 C12 -0.9(6) . . . .
C10 C11 C12 C13 1.2(6) . . . .
C11 C12 C13 C14 -0.8(7) . . . .
C12 C13 C14 C9 0.2(7) . . . .
C10 C9 C14 C13 0.1(6) . . . .
P1 C9 C14 C13 -177.9(3) . . . .
C10 C9 P1 C3 -93.8(3) . . . .
C14 C9 P1 C3 84.1(3) . . . .
C10 C9 P1 C1 19.0(4) . . . .
C14 C9 P1 C1 -163.0(3) . . . .
C10 C9 P1 S1 143.7(3) . . . .
C14 C9 P1 S1 -38.3(3) . . . .
C4 C3 P1 C9 67.5(3) . . . .
C8 C3 P1 C9 -109.5(3) . . . .
C4 C3 P1 C1 -44.6(3) . . . .
C8 C3 P1 C1 138.4(3) . . . .
C4 C3 P1 S1 -169.9(3) . . . .
C8 C3 P1 S1 13.1(3) . . . .
C2 C1 P1 C9 -179.9(2) . . . .
C2 C1 P1 C3 -69.0(2) . . . .
C2 C1 P1 S1 55.8(2) . . . .
